data_4083008
loop_
_publ_author_name
'Bramananthan, Nicola'
'Carmona, Mar\'ia'
'Lowe, John P.'
'Mahon, Mary F.'
'Poulten, Rebecca C.'
'Whittlesey, Michael K.'

_publ_section_title
;
 Rh--FHF and Rh--F Complexes Containing SmallN-Alkyl Substituted
 Six-Membered Ring N-Heterocyclic Carbenes
;
_journal_issue 8
_journal_name_full Organometallics
_journal_page_first 1986
_journal_paper_doi 10.1021/om500122e
_journal_volume 33
_journal_year 2014
_chemical_formula_sum 'C49 H54 Cl0 F3 N2 O0.5 P2 Rh'
_chemical_formula_weight 900.79
_chemical_name_systematic
; 
 ? 
;
_space_group_IT_number 15
_symmetry_cell_setting monoclinic
_symmetry_space_group_name_Hall '-C 2yc'
_symmetry_space_group_name_H-M 'C 1 2/c 1'
_atom_sites_solution_hydrogens geom
_atom_sites_solution_primary direct
_atom_sites_solution_secondary difmap
_audit_creation_method SHELXL-97
_cell_angle_alpha 90.00
_cell_angle_beta 100.023(1)
_cell_angle_gamma 90.00
_cell_formula_units_Z 8
_cell_length_a 39.2420(3)
_cell_length_b 10.52300(10)
_cell_length_c 21.6990(2)
_cell_measurement_reflns_used 65716
_cell_measurement_temperature 150(2)
_cell_measurement_theta_max 27.485
_cell_measurement_theta_min 2.910
_cell_volume 8823.71(14)
_computing_cell_refinement 'HKL Scalepack (Otwinowski & Minor 1997)'
_computing_data_collection 'Collect (Bruker AXS BV 1997-2004)'
_computing_data_reduction 'Denzo & Scalepack (Otwinowski, Minor 1997)'
_computing_molecular_graphics 'ORTEX (P.McArdle 1995)'
_computing_publication_material 'SHELXL-97/2 (Sheldrick 1997)'
_computing_structure_refinement 'SHELXL-97/2 (Sheldrick 1997)'
_computing_structure_solution 'SHELXS-97 (Sheldrick 1990)'
_diffrn_ambient_temperature 150(2)
_diffrn_measured_fraction_theta_full 0.997
_diffrn_measured_fraction_theta_max 0.997
_diffrn_measurement_device_type '95mm CCD camera on \k-goniostat'
_diffrn_measurement_method CCD
_diffrn_radiation_monochromator 'horizonally mounted graphite crystal'
_diffrn_radiation_source 'fine-focus sealed tube'
_diffrn_radiation_type MoK\a
_diffrn_radiation_wavelength 0.71073
_diffrn_reflns_av_R_equivalents 0.0000
_diffrn_reflns_av_sigmaI/netI 0.0221
_diffrn_reflns_limit_h_max 50
_diffrn_reflns_limit_h_min -50
_diffrn_reflns_limit_k_max 13
_diffrn_reflns_limit_k_min 0
_diffrn_reflns_limit_l_max 28
_diffrn_reflns_limit_l_min 0
_diffrn_reflns_number 10083
_diffrn_reflns_theta_full 27.47
_diffrn_reflns_theta_max 27.47
_diffrn_reflns_theta_min 3.53
_exptl_absorpt_coefficient_mu 0.509
_exptl_absorpt_correction_T_max 0.780
_exptl_absorpt_correction_T_min 0.741
_exptl_absorpt_correction_type multi-scan
_exptl_absorpt_process_details
;
multi-scan from symmetry-related measurements 
 Sortav (Blessing 1995)
;
_exptl_crystal_density_diffrn 1.356
_exptl_crystal_density_method 'not measured'
_exptl_crystal_description block
_exptl_crystal_F_000 3744
_exptl_crystal_size_max 0.50
_exptl_crystal_size_mid 0.40
_exptl_crystal_size_min 0.15
_refine_diff_density_max 0.536
_refine_diff_density_min -0.593
_refine_diff_density_rms 0.061
_refine_ls_extinction_method none
_refine_ls_goodness_of_fit_ref 1.065
_refine_ls_hydrogen_treatment constr
_refine_ls_matrix_type full
_refine_ls_number_parameters 506
_refine_ls_number_reflns 10083
_refine_ls_number_restraints 6
_refine_ls_restrained_S_all 1.066
_refine_ls_R_factor_all 0.0321
_refine_ls_R_factor_gt 0.0268
_refine_ls_shift/su_max 0.002
_refine_ls_shift/su_mean 0.000
_refine_ls_structure_factor_coef Fsqd
_refine_ls_weighting_details 'calc w=1/[\s^2^(Fo^2^)+(0.0359P)^2^+10.6383P] where P=(Fo^2^+2Fc^2^)/3'
_refine_ls_weighting_scheme calc
_refine_ls_wR_factor_gt 0.0703
_refine_ls_wR_factor_ref 0.0728
_reflns_number_gt 8962
_reflns_number_total 10083
_reflns_threshold_expression >2sigma(I)
_cod_data_source_file om500122e_si_001.cif
_cod_data_source_block k13mkw22
_cod_depositor_comments
;
The following automatic conversions were performed:

'_symmetry_cell_setting' value 'Monoclinic' changed to 'monoclinic'
according to
/usr/data/users/saulius/crontab/automatic-downloads/rss-feeds/ACS/lib/dictionaries/cif_core.dic
dictionary named 'cif_core.dic' version 2.4.2 from 2011-04-26.

Automatic conversion script
Id: cif_fix_values 2281 2013-09-26 08:29:07Z andrius 

 Adding full bibliography for 4083004--4083010.cif.
;
_cod_original_cell_volume 8823.71(13)
_cod_original_sg_symbol_H-M C2/c
_cod_original_formula_sum 'C49 H54 Cl0 F3 N2 O0.50 P2 Rh'
_cod_database_code 4083008

loop_
_symmetry_equiv_pos_as_xyz
'x, y, z'
'-x, y, -z+1/2'
'x+1/2, y+1/2, z'
'-x+1/2, y+1/2, -z+1/2'
'-x, -y, -z'
'x, -y, z-1/2'
'-x+1/2, -y+1/2, -z'
'x+1/2, -y+1/2, z-1/2'

loop_
_atom_site_label
_atom_site_type_symbol
_atom_site_fract_x
_atom_site_fract_y
_atom_site_fract_z
_atom_site_U_iso_or_equiv
_atom_site_adp_type
_atom_site_occupancy
_atom_site_symmetry_multiplicity
_atom_site_calc_flag
_atom_site_refinement_flags
_atom_site_disorder_assembly
_atom_site_disorder_group
Rh1 Rh 0.150847(3) 0.287127(11) 0.058383(5) 0.01591(4) Uani 1 1 d . . .
P1 P 0.100759(10) 0.24486(4) -0.011029(19) 0.01792(9) Uani 1 1 d . . .
P2 P 0.128630(10) 0.25455(4) 0.147506(19) 0.01798(9) Uani 1 1 d . . .
F1 F 0.16146(3) 0.28626(10) -0.07739(5) 0.0309(2) Uani 1 1 d . . .
F2 F 0.20818(3) 0.32894(13) -0.01396(5) 0.0373(3) Uani 1 1 d . . .
F3 F 0.16779(3) 0.46942(10) -0.03343(5) 0.0353(3) Uani 1 1 d . . .
N1 N 0.22156(3) 0.20139(13) 0.11945(6) 0.0208(3) Uani 1 1 d . B .
N2 N 0.21500(4) 0.41760(14) 0.12876(7) 0.0235(3) Uani 1 1 d . B .
C1 C 0.20121(4) 0.30514(15) 0.10848(7) 0.0189(3) Uani 1 1 d . . .
C2 C 0.25839(5) 0.20455(18) 0.14879(9) 0.0304(4) Uani 1 1 d D . .
H2A H 0.2714 0.1413 0.1283 0.036 Uiso 1 1 calc R A 1
H2B H 0.2607 0.1815 0.1936 0.036 Uiso 1 1 calc R A 1
C3 C 0.27340(6) 0.3336(2) 0.14317(13) 0.0306(5) Uani 0.75 1 d PD B 1
H3A H 0.2965 0.3386 0.1700 0.037 Uiso 0.75 1 calc PR B 1
H3B H 0.2763 0.3484 0.0993 0.037 Uiso 0.75 1 calc PR B 1
C4 C 0.25065(5) 0.4331(2) 0.16228(11) 0.0401(5) Uani 1 1 d D . .
H4A H 0.2510 0.4276 0.2079 0.048 Uiso 1 1 calc R B 1
H4B H 0.2594 0.5181 0.1531 0.048 Uiso 1 1 calc R B 1
C5 C 0.20791(4) 0.07552(16) 0.09766(8) 0.0225(3) Uani 1 1 d . . .
H5 H 0.1825 0.0857 0.0823 0.027 Uiso 1 1 calc R B .
C6 C 0.22390(5) 0.02680(18) 0.04271(9) 0.0297(4) Uani 1 1 d . B .
H6A H 0.2486 0.0111 0.0567 0.044 Uiso 1 1 calc R . .
H6B H 0.2208 0.0905 0.0093 0.044 Uiso 1 1 calc R . .
H6C H 0.2125 -0.0525 0.0269 0.044 Uiso 1 1 calc R . .
C7 C 0.21224(5) -0.02203(18) 0.15076(9) 0.0313(4) Uani 1 1 d . B .
H7A H 0.2004 0.0082 0.1841 0.047 Uiso 1 1 calc R . .
H7B H 0.2369 -0.0334 0.1674 0.047 Uiso 1 1 calc R . .
H7C H 0.2022 -0.1034 0.1347 0.047 Uiso 1 1 calc R . .
C8 C 0.19468(5) 0.53555(16) 0.11643(9) 0.0274(4) Uani 1 1 d . . .
H8 H 0.1708 0.5115 0.0953 0.033 Uiso 1 1 calc R B .
C9 C 0.20988(6) 0.62424(19) 0.07224(9) 0.0378(4) Uani 1 1 d . B .
H9A H 0.2144 0.5760 0.0359 0.057 Uiso 1 1 calc R . .
H9B H 0.2315 0.6610 0.0943 0.057 Uiso 1 1 calc R . .
H9C H 0.1934 0.6925 0.0582 0.057 Uiso 1 1 calc R . .
C10 C 0.19147(5) 0.60299(18) 0.17719(10) 0.0357(4) Uani 1 1 d . B .
H10A H 0.2142 0.6356 0.1968 0.053 Uiso 1 1 calc R . .
H10B H 0.1830 0.5430 0.2056 0.053 Uiso 1 1 calc R . .
H10C H 0.1752 0.6738 0.1683 0.053 Uiso 1 1 calc R . .
C11 C 0.17271(4) 0.34130(17) -0.01931(8) 0.0230(3) Uani 1 1 d . . .
C12 C 0.08899(4) 0.36662(16) -0.07179(8) 0.0214(3) Uani 1 1 d . . .
C13 C 0.08889(5) 0.49172(17) -0.05059(9) 0.0281(4) Uani 1 1 d . . .
H13 H 0.0970 0.5101 -0.0077 0.034 Uiso 1 1 calc R . .
C14 C 0.07705(5) 0.58987(19) -0.09178(10) 0.0339(4) Uani 1 1 d . . .
H14 H 0.0763 0.6743 -0.0765 0.041 Uiso 1 1 calc R . .
C15 C 0.06634(5) 0.56531(19) -0.15453(10) 0.0342(4) Uani 1 1 d . . .
H15 H 0.0582 0.6324 -0.1825 0.041 Uiso 1 1 calc R . .
C16 C 0.06761(5) 0.4424(2) -0.17641(9) 0.0343(4) Uani 1 1 d . . .
H16 H 0.0609 0.4255 -0.2198 0.041 Uiso 1 1 calc R . .
C17 C 0.07861(4) 0.34294(18) -0.13539(8) 0.0270(4) Uani 1 1 d . . .
H17 H 0.0790 0.2586 -0.1509 0.032 Uiso 1 1 calc R . .
C18 C 0.10439(4) 0.09671(16) -0.05487(7) 0.0223(3) Uani 1 1 d . . .
C19 C 0.13651(5) 0.03690(17) -0.04818(8) 0.0285(4) Uani 1 1 d . . .
H19 H 0.1558 0.0733 -0.0216 0.034 Uiso 1 1 calc R . .
C20 C 0.14065(6) -0.07579(19) -0.07998(9) 0.0360(4) Uani 1 1 d . . .
H20 H 0.1627 -0.1158 -0.0749 0.043 Uiso 1 1 calc R . .
C21 C 0.11270(6) -0.12916(18) -0.11891(9) 0.0367(5) Uani 1 1 d . . .
H21 H 0.1155 -0.2057 -0.1407 0.044 Uiso 1 1 calc R . .
C22 C 0.08060(6) -0.07113(18) -0.12612(9) 0.0346(4) Uani 1 1 d . . .
H22 H 0.0615 -0.1078 -0.1531 0.042 Uiso 1 1 calc R . .
C23 C 0.07615(5) 0.04095(17) -0.09403(8) 0.0274(4) Uani 1 1 d . . .
H23 H 0.0540 0.0795 -0.0987 0.033 Uiso 1 1 calc R . .
C24 C 0.05729(4) 0.22019(16) 0.00973(7) 0.0212(3) Uani 1 1 d . . .
C25 C 0.03166(5) 0.31342(18) 0.00083(9) 0.0285(4) Uani 1 1 d . . .
H25 H 0.0361 0.3923 -0.0176 0.034 Uiso 1 1 calc R . .
C26 C -0.00032(5) 0.29245(19) 0.01862(10) 0.0354(4) Uani 1 1 d . . .
H26 H -0.0175 0.3570 0.0121 0.042 Uiso 1 1 calc R . .
C27 C -0.00724(5) 0.1787(2) 0.04559(10) 0.0362(4) Uani 1 1 d . . .
H27 H -0.0290 0.1648 0.0578 0.043 Uiso 1 1 calc R . .
C28 C 0.01786(5) 0.08540(19) 0.05458(9) 0.0323(4) Uani 1 1 d . . .
H28 H 0.0133 0.0070 0.0732 0.039 Uiso 1 1 calc R . .
C29 C 0.04975(4) 0.10512(17) 0.03658(8) 0.0261(4) Uani 1 1 d . . .
H29 H 0.0666 0.0395 0.0426 0.031 Uiso 1 1 calc R . .
C30 C 0.15207(4) 0.31003(16) 0.22463(7) 0.0198(3) Uani 1 1 d . . .
C31 C 0.18467(4) 0.25980(17) 0.24728(8) 0.0250(3) Uani 1 1 d . . .
H31 H 0.1949 0.2022 0.2222 0.030 Uiso 1 1 calc R . .
C32 C 0.20242(5) 0.29294(18) 0.30631(9) 0.0292(4) Uani 1 1 d . . .
H32 H 0.2245 0.2572 0.3214 0.035 Uiso 1 1 calc R . .
C33 C 0.18792(5) 0.37801(19) 0.34324(8) 0.0294(4) Uani 1 1 d . . .
H33 H 0.2000 0.4000 0.3837 0.035 Uiso 1 1 calc R . .
C34 C 0.15592(5) 0.43045(18) 0.32101(8) 0.0282(4) Uani 1 1 d . . .
H34 H 0.1461 0.4898 0.3459 0.034 Uiso 1 1 calc R . .
C35 C 0.13800(4) 0.39636(17) 0.26207(8) 0.0242(3) Uani 1 1 d . . .
H35 H 0.1159 0.4324 0.2472 0.029 Uiso 1 1 calc R . .
C36 C 0.08723(4) 0.33628(17) 0.14836(7) 0.0229(3) Uani 1 1 d . . .
C37 C 0.08515(5) 0.46226(18) 0.12723(8) 0.0278(4) Uani 1 1 d . . .
H37 H 0.1039 0.4981 0.1106 0.033 Uiso 1 1 calc R . .
C38 C 0.05595(5) 0.5356(2) 0.13027(9) 0.0366(4) Uani 1 1 d . . .
H38 H 0.0549 0.6215 0.1166 0.044 Uiso 1 1 calc R . .
C39 C 0.02839(5) 0.4827(2) 0.15334(10) 0.0415(5) Uani 1 1 d . . .
H39 H 0.0083 0.5320 0.1550 0.050 Uiso 1 1 calc R . .
C40 C 0.03007(5) 0.3586(2) 0.17382(10) 0.0395(5) Uani 1 1 d . . .
H40 H 0.0110 0.3227 0.1894 0.047 Uiso 1 1 calc R . .
C41 C 0.05945(5) 0.28527(19) 0.17188(9) 0.0300(4) Uani 1 1 d . . .
H41 H 0.0605 0.2002 0.1867 0.036 Uiso 1 1 calc R . .
C42 C 0.12189(4) 0.08736(16) 0.16852(8) 0.0225(3) Uani 1 1 d . . .
C43 C 0.12186(4) -0.00709(17) 0.12370(8) 0.0252(3) Uani 1 1 d . . .
H43 H 0.1244 0.0157 0.0824 0.030 Uiso 1 1 calc R . .
C44 C 0.11814(5) -0.13481(18) 0.13851(10) 0.0332(4) Uani 1 1 d . . .
H44 H 0.1175 -0.1979 0.1070 0.040 Uiso 1 1 calc R . .
C45 C 0.11545(6) -0.1697(2) 0.19893(11) 0.0397(5) Uani 1 1 d . . .
H45 H 0.1131 -0.2567 0.2092 0.048 Uiso 1 1 calc R . .
C46 C 0.11617(6) -0.0769(2) 0.24422(10) 0.0432(5) Uani 1 1 d . . .
H46 H 0.1147 -0.1003 0.2860 0.052 Uiso 1 1 calc R . .
C47 C 0.11906(5) 0.05046(19) 0.22901(9) 0.0346(4) Uani 1 1 d . . .
H47 H 0.1191 0.1134 0.2604 0.042 Uiso 1 1 calc R . .
C3A C 0.26778(5) 0.31923(19) 0.18751(9) 0.041(2) Uani 0.25 1 d PRD B 2
H3A1 H 0.2621 0.3042 0.2296 0.050 Uiso 0.25 1 calc PR C 2
H3A2 H 0.2931 0.3322 0.1925 0.050 Uiso 0.25 1 calc PR D 2

loop_
_atom_site_aniso_label
_atom_site_aniso_U_11
_atom_site_aniso_U_22
_atom_site_aniso_U_33
_atom_site_aniso_U_23
_atom_site_aniso_U_13
_atom_site_aniso_U_12
Rh1 0.01603(7) 0.01755(7) 0.01457(7) -0.00052(4) 0.00387(4) -0.00062(4)
P1 0.01881(19) 0.01864(19) 0.01645(19) -0.00100(15) 0.00346(15) -0.00109(15)
P2 0.01862(19) 0.0204(2) 0.01583(19) -0.00196(15) 0.00542(15) -0.00120(15)
F1 0.0320(6) 0.0435(6) 0.0186(5) -0.0041(4) 0.0087(4) -0.0063(5)
F2 0.0201(5) 0.0650(8) 0.0286(5) 0.0071(5) 0.0096(4) -0.0039(5)
F3 0.0492(7) 0.0295(6) 0.0289(5) 0.0081(4) 0.0115(5) -0.0059(5)
N1 0.0176(6) 0.0237(7) 0.0210(7) -0.0001(5) 0.0027(5) 0.0016(5)
N2 0.0203(7) 0.0227(7) 0.0260(7) -0.0025(6) -0.0001(5) -0.0025(5)
C1 0.0179(7) 0.0236(8) 0.0158(7) 0.0002(6) 0.0045(6) -0.0006(6)
C2 0.0203(8) 0.0368(10) 0.0319(10) -0.0028(8) -0.0017(7) 0.0029(7)
C3 0.0169(10) 0.0382(14) 0.0356(14) -0.0044(11) 0.0018(9) -0.0029(9)
C4 0.0257(9) 0.0378(11) 0.0511(12) -0.0099(9) -0.0092(9) -0.0042(8)
C5 0.0212(8) 0.0205(8) 0.0262(8) 0.0000(6) 0.0055(6) 0.0031(6)
C6 0.0302(9) 0.0308(10) 0.0294(9) -0.0058(7) 0.0092(7) 0.0033(7)
C7 0.0353(10) 0.0250(9) 0.0356(10) 0.0056(8) 0.0115(8) 0.0062(7)
C8 0.0271(8) 0.0207(8) 0.0334(9) -0.0023(7) 0.0020(7) -0.0017(7)
C9 0.0518(12) 0.0277(10) 0.0327(10) 0.0002(8) 0.0039(9) -0.0090(9)
C10 0.0426(11) 0.0243(9) 0.0431(11) -0.0054(8) 0.0158(9) -0.0044(8)
C11 0.0215(8) 0.0286(9) 0.0193(8) 0.0012(7) 0.0045(6) -0.0026(6)
C12 0.0178(7) 0.0245(8) 0.0226(8) 0.0027(6) 0.0056(6) -0.0008(6)
C13 0.0340(9) 0.0247(9) 0.0275(9) 0.0018(7) 0.0102(7) 0.0000(7)
C14 0.0363(10) 0.0258(9) 0.0437(11) 0.0091(8) 0.0185(9) 0.0044(8)
C15 0.0260(9) 0.0376(11) 0.0402(11) 0.0199(9) 0.0093(8) 0.0038(8)
C16 0.0302(9) 0.0439(11) 0.0268(9) 0.0111(8) -0.0007(7) -0.0052(8)
C17 0.0278(9) 0.0296(9) 0.0229(8) 0.0022(7) 0.0023(7) -0.0035(7)
C18 0.0306(8) 0.0193(8) 0.0178(7) -0.0008(6) 0.0071(6) -0.0019(6)
C19 0.0350(9) 0.0266(9) 0.0247(9) -0.0027(7) 0.0072(7) 0.0026(7)
C20 0.0494(12) 0.0278(10) 0.0336(10) -0.0022(8) 0.0149(9) 0.0078(8)
C21 0.0630(13) 0.0226(9) 0.0296(10) -0.0066(8) 0.0223(9) -0.0043(9)
C22 0.0498(12) 0.0294(10) 0.0263(9) -0.0078(8) 0.0112(8) -0.0160(8)
C23 0.0322(9) 0.0282(9) 0.0223(8) -0.0032(7) 0.0066(7) -0.0074(7)
C24 0.0203(8) 0.0256(8) 0.0174(7) -0.0045(6) 0.0028(6) -0.0051(6)
C25 0.0265(9) 0.0273(9) 0.0330(9) -0.0025(7) 0.0089(7) -0.0024(7)
C26 0.0251(9) 0.0375(11) 0.0453(12) -0.0078(9) 0.0111(8) 0.0008(7)
C27 0.0280(9) 0.0427(11) 0.0416(11) -0.0119(9) 0.0163(8) -0.0121(8)
C28 0.0347(10) 0.0345(10) 0.0290(9) -0.0041(8) 0.0096(8) -0.0146(8)
C29 0.0258(8) 0.0287(9) 0.0232(8) -0.0014(7) 0.0026(7) -0.0053(7)
C30 0.0206(7) 0.0235(8) 0.0161(7) -0.0004(6) 0.0050(6) -0.0033(6)
C31 0.0263(8) 0.0263(9) 0.0228(8) -0.0018(7) 0.0054(7) 0.0018(7)
C32 0.0256(9) 0.0342(10) 0.0256(9) -0.0002(7) -0.0014(7) 0.0013(7)
C33 0.0289(9) 0.0377(10) 0.0205(8) -0.0044(7) 0.0014(7) -0.0077(7)
C34 0.0276(9) 0.0345(10) 0.0231(8) -0.0096(7) 0.0066(7) -0.0050(7)
C35 0.0217(8) 0.0298(9) 0.0216(8) -0.0043(7) 0.0053(6) -0.0006(7)
C36 0.0203(8) 0.0308(9) 0.0174(7) -0.0076(7) 0.0023(6) 0.0000(6)
C37 0.0265(8) 0.0312(9) 0.0249(8) -0.0064(7) 0.0024(7) 0.0034(7)
C38 0.0334(10) 0.0387(11) 0.0345(10) -0.0117(8) -0.0028(8) 0.0109(8)
C39 0.0249(9) 0.0551(14) 0.0419(11) -0.0225(10) -0.0010(8) 0.0126(9)
C40 0.0209(9) 0.0621(14) 0.0367(10) -0.0187(10) 0.0087(7) -0.0039(9)
C41 0.0237(8) 0.0402(11) 0.0270(9) -0.0100(8) 0.0070(7) -0.0051(7)
C42 0.0216(8) 0.0237(8) 0.0233(8) 0.0012(6) 0.0065(6) -0.0032(6)
C43 0.0242(8) 0.0247(9) 0.0270(8) -0.0002(7) 0.0053(7) 0.0007(6)
C44 0.0356(10) 0.0239(9) 0.0410(11) -0.0042(8) 0.0094(8) -0.0005(7)
C45 0.0439(11) 0.0262(10) 0.0514(13) 0.0090(9) 0.0147(10) -0.0041(8)
C46 0.0605(14) 0.0383(12) 0.0344(11) 0.0091(9) 0.0185(10) -0.0115(10)
C47 0.0486(11) 0.0321(10) 0.0264(9) -0.0003(8) 0.0154(8) -0.0095(8)
C3A 0.029(4) 0.046(5) 0.047(5) -0.012(4) 0.001(4) 0.002(3)

loop_
_atom_type_symbol
_atom_type_description
_atom_type_scat_dispersion_real
_atom_type_scat_dispersion_imag
_atom_type_scat_source
C C 0.0033 0.0016 'International Tables Vol C Tables 4.2.6.8 and 6.1.1.4'
H H 0.0000 0.0000 'International Tables Vol C Tables 4.2.6.8 and 6.1.1.4'
N N 0.0061 0.0033 'International Tables Vol C Tables 4.2.6.8 and 6.1.1.4'
P P 0.1023 0.0942 'International Tables Vol C Tables 4.2.6.8 and 6.1.1.4'
F F 0.0171 0.0103 'International Tables Vol C Tables 4.2.6.8 and 6.1.1.4'
Rh Rh -1.1178 0.9187 'International Tables Vol C Tables 4.2.6.8 and 6.1.1.4'
Cl Cl 0.1484 0.1585 'International Tables Vol C Tables 4.2.6.8 and 6.1.1.4'
O O 0.0106 0.0060 'International Tables Vol C Tables 4.2.6.8 and 6.1.1.4'

loop_
_geom_angle_atom_site_label_1
_geom_angle_atom_site_label_2
_geom_angle_atom_site_label_3
_geom_angle
C1 Rh1 C11 84.92(6)
C1 Rh1 P2 92.23(4)
C11 Rh1 P2 172.52(5)
C1 Rh1 P1 168.36(4)
C11 Rh1 P1 87.07(5)
P2 Rh1 P1 96.711(15)
C12 P1 C18 104.56(8)
C12 P1 C24 98.32(7)
C18 P1 C24 99.42(7)
C12 P1 Rh1 114.44(5)
C18 P1 Rh1 111.53(6)
C24 P1 Rh1 125.74(5)
C36 P2 C42 106.13(8)
C36 P2 C30 98.26(7)
C42 P2 C30 98.43(7)
C36 P2 Rh1 113.98(6)
C42 P2 Rh1 116.38(5)
C30 P2 Rh1 120.93(5)
C1 N1 C2 124.29(14)
C1 N1 C5 119.95(13)
C2 N1 C5 115.62(13)
C1 N2 C4 123.70(15)
C1 N2 C8 120.52(13)
C4 N2 C8 115.75(14)
N2 C1 N1 117.57(14)
N2 C1 Rh1 122.72(11)
N1 C1 Rh1 119.67(11)
N1 C2 C3A 113.07(15)
N1 C2 C3 110.85(16)
C3A C2 C3 40.73(13)
N1 C2 H2A 109.5
C3A C2 H2A 135.0
C3 C2 H2A 109.5
N1 C2 H2B 109.5
C3A C2 H2B 70.9
C3 C2 H2B 109.5
H2A C2 H2B 108.1
C4 C3 C2 110.76(19)
C4 C3 H3A 109.5
C2 C3 H3A 109.5
C4 C3 H3B 109.5
C2 C3 H3B 109.5
H3A C3 H3B 108.1
C3A C4 N2 115.99(17)
C3A C4 C3 41.53(14)
N2 C4 C3 110.55(17)
C3A C4 H4A 69.2
N2 C4 H4A 109.5
C3 C4 H4A 109.5
C3A C4 H4B 132.4
N2 C4 H4B 109.5
C3 C4 H4B 109.5
H4A C4 H4B 108.1
N1 C5 C6 112.06(14)
N1 C5 C7 111.99(14)
C6 C5 C7 110.81(14)
N1 C5 H5 107.2
C6 C5 H5 107.2
C7 C5 H5 107.2
C5 C6 H6A 109.5
C5 C6 H6B 109.5
H6A C6 H6B 109.5
C5 C6 H6C 109.5
H6A C6 H6C 109.5
H6B C6 H6C 109.5
C5 C7 H7A 109.5
C5 C7 H7B 109.5
H7A C7 H7B 109.5
C5 C7 H7C 109.5
H7A C7 H7C 109.5
H7B C7 H7C 109.5
N2 C8 C10 111.04(15)
N2 C8 C9 111.67(15)
C10 C8 C9 110.99(15)
N2 C8 H8 107.6
C10 C8 H8 107.6
C9 C8 H8 107.6
C8 C9 H9A 109.5
C8 C9 H9B 109.5
H9A C9 H9B 109.5
C8 C9 H9C 109.5
H9A C9 H9C 109.5
H9B C9 H9C 109.5
C8 C10 H10A 109.5
C8 C10 H10B 109.5
H10A C10 H10B 109.5
C8 C10 H10C 109.5
H10A C10 H10C 109.5
H10B C10 H10C 109.5
F2 C11 F1 101.15(13)
F2 C11 F3 102.07(13)
F1 C11 F3 101.24(12)
F2 C11 Rh1 116.95(11)
F1 C11 Rh1 120.41(11)
F3 C11 Rh1 112.35(11)
C17 C12 C13 118.60(16)
C17 C12 P1 125.45(13)
C13 C12 P1 115.85(13)
C14 C13 C12 120.57(17)
C14 C13 H13 119.7
C12 C13 H13 119.7
C15 C14 C13 120.38(18)
C15 C14 H14 119.8
C13 C14 H14 119.8
C14 C15 C16 119.49(17)
C14 C15 H15 120.3
C16 C15 H15 120.3
C15 C16 C17 120.63(18)
C15 C16 H16 119.7
C17 C16 H16 119.7
C12 C17 C16 120.26(17)
C12 C17 H17 119.9
C16 C17 H17 119.9
C19 C18 C23 118.63(16)
C19 C18 P1 118.52(13)
C23 C18 P1 122.84(13)
C18 C19 C20 120.87(18)
C18 C19 H19 119.6
C20 C19 H19 119.6
C21 C20 C19 119.96(19)
C21 C20 H20 120.0
C19 C20 H20 120.0
C20 C21 C22 119.99(17)
C20 C21 H21 120.0
C22 C21 H21 120.0
C21 C22 C23 120.45(18)
C21 C22 H22 119.8
C23 C22 H22 119.8
C22 C23 C18 120.10(18)
C22 C23 H23 120.0
C18 C23 H23 120.0
C25 C24 C29 117.86(16)
C25 C24 P1 122.63(13)
C29 C24 P1 119.49(13)
C26 C25 C24 120.87(18)
C26 C25 H25 119.6
C24 C25 H25 119.6
C27 C26 C25 120.54(18)
C27 C26 H26 119.7
C25 C26 H26 119.7
C26 C27 C28 119.25(17)
C26 C27 H27 120.4
C28 C27 H27 120.4
C27 C28 C29 120.63(18)
C27 C28 H28 119.7
C29 C28 H28 119.7
C28 C29 C24 120.84(17)
C28 C29 H29 119.6
C24 C29 H29 119.6
C31 C30 C35 118.29(15)
C31 C30 P2 118.64(12)
C35 C30 P2 123.03(12)
C32 C31 C30 120.78(16)
C32 C31 H31 119.6
C30 C31 H31 119.6
C33 C32 C31 120.22(17)
C33 C32 H32 119.9
C31 C32 H32 119.9
C34 C33 C32 119.72(16)
C34 C33 H33 120.1
C32 C33 H33 120.1
C33 C34 C35 120.04(16)
C33 C34 H34 120.0
C35 C34 H34 120.0
C34 C35 C30 120.93(16)
C34 C35 H35 119.5
C30 C35 H35 119.5
C41 C36 C37 118.78(16)
C41 C36 P2 124.98(15)
C37 C36 P2 116.11(13)
C38 C37 C36 120.70(18)
C38 C37 H37 119.6
C36 C37 H37 119.6
C39 C38 C37 119.7(2)
C39 C38 H38 120.2
C37 C38 H38 120.2
C40 C39 C38 120.08(18)
C40 C39 H39 120.0
C38 C39 H39 120.0
C39 C40 C41 120.55(19)
C39 C40 H40 119.7
C41 C40 H40 119.7
C36 C41 C40 120.21(19)
C36 C41 H41 119.9
C40 C41 H41 119.9
C43 C42 C47 118.02(16)
C43 C42 P2 119.39(13)
C47 C42 P2 122.46(13)
C42 C43 C44 120.99(17)
C42 C43 H43 119.5
C44 C43 H43 119.5
C45 C44 C43 120.15(18)
C45 C44 H44 119.9
C43 C44 H44 119.9
C46 C45 C44 119.39(19)
C46 C45 H45 120.3
C44 C45 H45 120.3
C45 C46 C47 120.34(18)
C45 C46 H46 119.8
C47 C46 H46 119.8
C46 C47 C42 121.09(18)
C46 C47 H47 119.5
C42 C47 H47 119.5
C4 C3A C2 114.24(17)
C4 C3A H3A1 108.7
C2 C3A H3A1 108.7
C4 C3A H3A2 108.7
C2 C3A H3A2 108.7
H3A1 C3A H3A2 107.6

loop_
_geom_bond_atom_site_label_1
_geom_bond_atom_site_label_2
_geom_bond_distance
Rh1 C1 2.0917(16)
Rh1 C11 2.0993(16)
Rh1 P2 2.2813(4)
Rh1 P1 2.3020(4)
P1 C12 1.8387(17)
P1 C18 1.8447(17)
P1 C24 1.8567(17)
P2 C36 1.8412(17)
P2 C42 1.8480(17)
P2 C30 1.8578(16)
F1 C11 1.3875(19)
F2 C11 1.3824(19)
F3 C11 1.389(2)
N1 C1 1.349(2)
N1 C2 1.475(2)
N1 C5 1.475(2)
N2 C1 1.343(2)
N2 C4 1.469(2)
N2 C8 1.474(2)
C2 C3A 1.480(3)
C2 C3 1.494(3)
C2 H2A 0.9900
C2 H2B 0.9900
C3 C4 1.481(3)
C3 H3A 0.9900
C3 H3B 0.9900
C4 C3A 1.435(3)
C4 H4A 0.9900
C4 H4B 0.9900
C5 C6 1.529(2)
C5 C7 1.530(2)
C5 H5 1.0000
C6 H6A 0.9800
C6 H6B 0.9800
C6 H6C 0.9800
C7 H7A 0.9800
C7 H7B 0.9800
C7 H7C 0.9800
C8 C10 1.522(3)
C8 C9 1.532(3)
C8 H8 1.0000
C9 H9A 0.9800
C9 H9B 0.9800
C9 H9C 0.9800
C10 H10A 0.9800
C10 H10B 0.9800
C10 H10C 0.9800
C12 C17 1.392(2)
C12 C13 1.395(2)
C13 C14 1.392(3)
C13 H13 0.9500
C14 C15 1.378(3)
C14 H14 0.9500
C15 C16 1.382(3)
C15 H15 0.9500
C16 C17 1.393(3)
C16 H16 0.9500
C17 H17 0.9500
C18 C19 1.394(2)
C18 C23 1.402(2)
C19 C20 1.396(3)
C19 H19 0.9500
C20 C21 1.382(3)
C20 H20 0.9500
C21 C22 1.384(3)
C21 H21 0.9500
C22 C23 1.396(3)
C22 H22 0.9500
C23 H23 0.9500
C24 C25 1.394(2)
C24 C29 1.398(2)
C25 C26 1.393(3)
C25 H25 0.9500
C26 C27 1.380(3)
C26 H26 0.9500
C27 C28 1.380(3)
C27 H27 0.9500
C28 C29 1.390(2)
C28 H28 0.9500
C29 H29 0.9500
C30 C31 1.392(2)
C30 C35 1.395(2)
C31 C32 1.392(2)
C31 H31 0.9500
C32 C33 1.388(3)
C32 H32 0.9500
C33 C34 1.380(3)
C33 H33 0.9500
C34 C35 1.395(2)
C34 H34 0.9500
C35 H35 0.9500
C36 C41 1.389(2)
C36 C37 1.400(3)
C37 C38 1.393(3)
C37 H37 0.9500
C38 C39 1.385(3)
C38 H38 0.9500
C39 C40 1.377(3)
C39 H39 0.9500
C40 C41 1.394(3)
C40 H40 0.9500
C41 H41 0.9500
C42 C43 1.390(2)
C42 C47 1.392(2)
C43 C44 1.395(3)
C43 H43 0.9500
C44 C45 1.383(3)
C44 H44 0.9500
C45 C46 1.382(3)
C45 H45 0.9500
C46 C47 1.389(3)
C46 H46 0.9500
C47 H47 0.9500
C3A H3A1 0.9900
C3A H3A2 0.9900

loop_
_geom_torsion_atom_site_label_1
_geom_torsion_atom_site_label_2
_geom_torsion_atom_site_label_3
_geom_torsion_atom_site_label_4
_geom_torsion
C1 Rh1 P1 C12 -90.3(2)
C11 Rh1 P1 C12 -43.72(8)
P2 Rh1 P1 C12 129.81(6)
C1 Rh1 P1 C18 28.2(2)
C11 Rh1 P1 C18 74.71(7)
P2 Rh1 P1 C18 -111.76(6)
C1 Rh1 P1 C24 148.2(2)
C11 Rh1 P1 C24 -165.25(8)
P2 Rh1 P1 C24 8.27(7)
C1 Rh1 P2 C36 139.29(7)
C11 Rh1 P2 C36 71.9(4)
P1 Rh1 P2 C36 -48.18(6)
C1 Rh1 P2 C42 -96.64(7)
C11 Rh1 P2 C42 -164.1(4)
P1 Rh1 P2 C42 75.88(6)
C1 Rh1 P2 C30 22.57(8)
C11 Rh1 P2 C30 -44.9(4)
P1 Rh1 P2 C30 -164.90(6)
C4 N2 C1 N1 -0.4(2)
C8 N2 C1 N1 177.80(15)
C4 N2 C1 Rh1 -178.00(14)
C8 N2 C1 Rh1 0.2(2)
C2 N1 C1 N2 -3.8(2)
C5 N1 C1 N2 -179.37(14)
C2 N1 C1 Rh1 173.88(13)
C5 N1 C1 Rh1 -1.71(19)
C11 Rh1 C1 N2 81.35(14)
P2 Rh1 C1 N2 -91.72(13)
P1 Rh1 C1 N2 128.06(19)
C11 Rh1 C1 N1 -96.18(13)
P2 Rh1 C1 N1 90.75(12)
P1 Rh1 C1 N1 -49.5(3)
C1 N1 C2 C3A 23.1(2)
C5 N1 C2 C3A -161.17(15)
C1 N1 C2 C3 -20.9(2)
C5 N1 C2 C3 154.81(17)
N1 C2 C3 C4 48.2(2)
C3A C2 C3 C4 -53.4(2)
C1 N2 C4 C3A -16.0(3)
C8 N2 C4 C3A 165.68(17)
C1 N2 C4 C3 29.0(3)
C8 N2 C4 C3 -149.29(19)
C2 C3 C4 C3A 54.5(2)
C2 C3 C4 N2 -51.9(3)
C1 N1 C5 C6 108.65(17)
C2 N1 C5 C6 -67.31(19)
C1 N1 C5 C7 -126.10(16)
C2 N1 C5 C7 57.94(19)
C1 N2 C8 C10 121.75(17)
C4 N2 C8 C10 -59.9(2)
C1 N2 C8 C9 -113.79(17)
C4 N2 C8 C9 64.6(2)
C1 Rh1 C11 F2 18.65(13)
P2 Rh1 C11 F2 86.5(4)
P1 Rh1 C11 F2 -152.89(13)
C1 Rh1 C11 F1 142.02(13)
P2 Rh1 C11 F1 -150.1(3)
P1 Rh1 C11 F1 -29.52(12)
C1 Rh1 C11 F3 -98.92(11)
P2 Rh1 C11 F3 -31.0(4)
P1 Rh1 C11 F3 89.54(11)
C18 P1 C12 C17 11.43(16)
C24 P1 C12 C17 -90.63(15)
Rh1 P1 C12 C17 133.73(13)
C18 P1 C12 C13 -172.24(13)
C24 P1 C12 C13 85.71(14)
Rh1 P1 C12 C13 -49.93(14)
C17 C12 C13 C14 3.1(3)
P1 C12 C13 C14 -173.52(14)
C12 C13 C14 C15 -2.2(3)
C13 C14 C15 C16 -0.3(3)
C14 C15 C16 C17 1.9(3)
C13 C12 C17 C16 -1.5(3)
P1 C12 C17 C16 174.75(14)
C15 C16 C17 C12 -1.0(3)
C12 P1 C18 C19 116.47(14)
C24 P1 C18 C19 -142.31(14)
Rh1 P1 C18 C19 -7.73(15)
C12 P1 C18 C23 -64.31(15)
C24 P1 C18 C23 36.91(15)
Rh1 P1 C18 C23 171.49(12)
C23 C18 C19 C20 0.4(3)
P1 C18 C19 C20 179.61(14)
C18 C19 C20 C21 0.3(3)
C19 C20 C21 C22 -0.3(3)
C20 C21 C22 C23 -0.3(3)
C21 C22 C23 C18 1.0(3)
C19 C18 C23 C22 -1.0(3)
P1 C18 C23 C22 179.80(13)
C12 P1 C24 C25 -25.42(16)
C18 P1 C24 C25 -131.78(15)
Rh1 P1 C24 C25 102.94(14)
C12 P1 C24 C29 155.94(13)
C18 P1 C24 C29 49.57(14)
Rh1 P1 C24 C29 -75.71(14)
C29 C24 C25 C26 0.4(3)
P1 C24 C25 C26 -178.22(15)
C24 C25 C26 C27 0.1(3)
C25 C26 C27 C28 -0.3(3)
C26 C27 C28 C29 -0.2(3)
C27 C28 C29 C24 0.8(3)
C25 C24 C29 C28 -0.9(2)
P1 C24 C29 C28 177.81(13)
C36 P2 C30 C31 173.52(14)
C42 P2 C30 C31 65.74(14)
Rh1 P2 C30 C31 -62.04(15)
C36 P2 C30 C35 -4.03(16)
C42 P2 C30 C35 -111.81(15)
Rh1 P2 C30 C35 120.41(13)
C35 C30 C31 C32 1.3(3)
P2 C30 C31 C32 -176.37(14)
C30 C31 C32 C33 -0.7(3)
C31 C32 C33 C34 -0.5(3)
C32 C33 C34 C35 1.1(3)
C33 C34 C35 C30 -0.4(3)
C31 C30 C35 C34 -0.7(3)
P2 C30 C35 C34 176.83(13)
C42 P2 C36 C41 10.94(17)
C30 P2 C36 C41 -90.38(15)
Rh1 P2 C36 C41 140.36(13)
C42 P2 C36 C37 -173.48(12)
C30 P2 C36 C37 85.21(13)
Rh1 P2 C36 C37 -44.06(14)
C41 C36 C37 C38 0.6(2)
P2 C36 C37 C38 -175.24(14)
C36 C37 C38 C39 -1.2(3)
C37 C38 C39 C40 0.7(3)
C38 C39 C40 C41 0.3(3)
C37 C36 C41 C40 0.4(3)
P2 C36 C41 C40 175.91(14)
C39 C40 C41 C36 -0.9(3)
C36 P2 C42 C43 111.83(14)
C30 P2 C42 C43 -146.99(14)
Rh1 P2 C42 C43 -16.18(15)
C36 P2 C42 C47 -72.49(16)
C30 P2 C42 C47 28.69(16)
Rh1 P2 C42 C47 159.50(13)
C47 C42 C43 C44 1.7(3)
P2 C42 C43 C44 177.60(14)
C42 C43 C44 C45 -1.9(3)
C43 C44 C45 C46 0.6(3)
C44 C45 C46 C47 0.9(3)
C45 C46 C47 C42 -1.1(3)
C43 C42 C47 C46 -0.2(3)
P2 C42 C47 C46 -175.93(17)
N2 C4 C3A C2 34.8(3)
C3 C4 C3A C2 -57.44(19)
N1 C2 C3A C4 -37.5(2)
C3 C2 C3A C4 58.1(2)
